data_7061731
loop_
_publ_author_name
'Yang, Jie'
'Hou, Tianjiao'
'Zhang, Shunlin'
'Zhu, Dunru'

_publ_section_title
;
 Syntheses, crystal structures and thermal decomposition studies of two
 novel Mn(ii)-MOFs with tetrazole-based carboxylic acids
;
_journal_issue 32
_journal_name_full 'New Journal of Chemistry'
_journal_page_first 15434
_journal_page_last 15442
_journal_paper_doi 10.1039/D2NJ02192G
_journal_volume 46
_journal_year 2022
_chemical_formula_moiety 'C18 H16 Mn N10 O4'
_chemical_formula_sum 'C18 H16 Mn N10 O4'
_chemical_formula_weight 491.35
_space_group_crystal_system monoclinic
_space_group_IT_number 14
_space_group_name_Hall '-P 2yn'
_space_group_name_H-M_alt 'P 1 21/n 1'
_atom_sites_solution_hydrogens geom
_audit_block_doi 10.5517/ccdc.csd.cc2ch917
_audit_creation_method SHELXL-2018/3
_audit_update_record
;
2022-07-11 deposited with the CCDC.	2022-07-20 downloaded from the CCDC.
;
_cell_angle_alpha 90
_cell_angle_beta 98.041(7)
_cell_angle_gamma 90
_cell_formula_units_Z 2
_cell_length_a 4.9100(18)
_cell_length_b 12.571(5)
_cell_length_c 16.324(6)
_cell_measurement_reflns_used 1742
_cell_measurement_temperature 296(2)
_cell_measurement_theta_max 26.74
_cell_measurement_theta_min 2.52
_cell_volume 997.7(7)
_computing_cell_refinement 'SMART (Bruker, 2008)'
_computing_data_collection 'SMART (Bruker, 2008)'
_computing_data_reduction 'SAINT (Bruker, 2008)'
_computing_molecular_graphics 'SHELXTL (Bruker, 2008)'
_computing_publication_material 'SHELXTL (Bruker, 2008)'
_computing_structure_refinement 'SHELXL-2018/3 (Sheldrick, 2018)'
_computing_structure_solution 'SHELXTL (Bruker, 2008)'
_diffrn_ambient_temperature 296(2)
_diffrn_measured_fraction_theta_full 0.999
_diffrn_measured_fraction_theta_max 0.999
_diffrn_measurement_device_type 'CCD area detector'
_diffrn_measurement_method 'phi and omiga scans'
_diffrn_radiation_type MoK\a
_diffrn_radiation_wavelength 0.71073
_diffrn_reflns_av_R_equivalents 0.0458
_diffrn_reflns_av_unetI/netI 0.0796
_diffrn_reflns_Laue_measured_fraction_full 0.999
_diffrn_reflns_Laue_measured_fraction_max 0.999
_diffrn_reflns_number 1849
_diffrn_reflns_point_group_measured_fraction_full 0.999
_diffrn_reflns_point_group_measured_fraction_max 0.999
_diffrn_reflns_theta_full 25.242
_diffrn_reflns_theta_max 25.495
_diffrn_reflns_theta_min 2.052
_exptl_absorpt_coefficient_mu 0.714
_exptl_absorpt_correction_T_max 0.867
_exptl_absorpt_correction_T_min 0.801
_exptl_absorpt_correction_type multi-scan
_exptl_absorpt_process_details 'SADABS (Bruker, 2005)'
_exptl_crystal_colour brown
_exptl_crystal_density_diffrn 1.636
_exptl_crystal_description block
_exptl_crystal_F_000 502
_exptl_crystal_size_max 0.310
_exptl_crystal_size_mid 0.260
_exptl_crystal_size_min 0.200
_refine_diff_density_max 0.672
_refine_diff_density_min -0.439
_refine_diff_density_rms 0.078
_refine_ls_extinction_method none
_refine_ls_goodness_of_fit_ref 1.006
_refine_ls_hydrogen_treatment constr
_refine_ls_matrix_type full
_refine_ls_number_parameters 284
_refine_ls_number_reflns 1849
_refine_ls_number_restraints 117
_refine_ls_restrained_S_all 0.972
_refine_ls_R_factor_all 0.0648
_refine_ls_R_factor_gt 0.0442
_refine_ls_shift/su_max 0.000
_refine_ls_shift/su_mean 0.000
_refine_ls_structure_factor_coef Fsqd
_refine_ls_weighting_details 'w=1/[\s^2^(Fo^2^)+(0.0477P)^2^] where P=(Fo^2^+2Fc^2^)/3'
_refine_ls_weighting_scheme calc
_refine_ls_wR_factor_gt 0.0893
_refine_ls_wR_factor_ref 0.0975
_reflns_Friedel_coverage 0.000
_reflns_number_gt 1405
_reflns_number_total 1849
_reflns_threshold_expression 'I > 2\s(I)'
_cod_data_source_file d2nj02192g1.cif
_cod_data_source_block mo_B190614A_0m_a
_cod_original_cell_volume 997.7(6)
_cod_original_sg_symbol_H-M 'P 21/n'
_cod_database_code 7061731
_shelx_shelxl_version_number 2018/3
_shelx_space_group_comment
;
The symmetry employed for this shelxl refinement is uniquely defined
by the following loop, which should always be used as a source of
symmetry information in preference to the above space-group names.
They are only intended as comments.
;
_shelx_estimated_absorpt_t_min 0.809
_shelx_estimated_absorpt_t_max 0.870

loop_
_space_group_symop_operation_xyz
'x, y, z'
'-x+1/2, y+1/2, -z+1/2'
'-x, -y, -z'
'x-1/2, -y-1/2, z-1/2'

loop_
_atom_site_label
_atom_site_type_symbol
_atom_site_fract_x
_atom_site_fract_y
_atom_site_fract_z
_atom_site_U_iso_or_equiv
_atom_site_adp_type
_atom_site_occupancy
_atom_site_site_symmetry_order
_atom_site_calc_flag
_atom_site_refinement_flags_posn
_atom_site_refinement_flags_adp
_atom_site_refinement_flags_occupancy
_atom_site_disorder_assembly
_atom_site_disorder_group
Mn1 Mn 0.500000 1.000000 0.500000 0.0214(2) Uani 1 2 d S . P . .
N1 N 0.9465(5) 0.7021(2) 0.38212(19) 0.0257(6) Uani 0.9 1 d . . P A 1
N2 N 0.9770(6) 0.7405(3) 0.30859(18) 0.0354(7) Uani 0.9 1 d . . P A 1
N3 N 0.7898(8) 0.6933(3) 0.25567(19) 0.0338(8) Uani 0.9 1 d . . P A 1
N4 N 0.7473(6) 0.6314(2) 0.38086(17) 0.0292(7) Uani 0.9 1 d . . P A 1
N5 N 0.149(2) 0.4950(8) 0.1422(4) 0.0278(14) Uani 0.9 1 d . . P A 1
O1 O 1.1722(10) 0.9048(2) 0.5276(3) 0.0260(9) Uani 0.9 1 d . . P A 1
O2 O 0.7426(15) 0.8528(4) 0.4823(5) 0.0263(11) Uani 0.9 1 d . . P A 1
C1 C 0.9999(7) 0.8430(3) 0.4903(2) 0.0189(8) Uani 0.9 1 d . . P A 1
C2 C 1.1196(6) 0.7421(3) 0.45668(19) 0.0269(7) Uani 0.9 1 d . . P A 1
H2 H 1.300961 0.759541 0.441811 0.032 Uiso 0.9 1 calc R U P A 1
C3 C 1.1570(10) 0.6566(3) 0.5231(2) 0.0524(11) Uani 0.9 1 d . . P A 1
H3A H 0.982939 0.641343 0.540854 0.079 Uiso 0.9 1 calc R U P A 1
H3B H 1.283818 0.681232 0.569297 0.079 Uiso 0.9 1 calc R U P A 1
H3C H 1.228058 0.593239 0.500958 0.079 Uiso 0.9 1 calc R U P A 1
C4 C 0.6551(9) 0.6273(4) 0.3011(2) 0.0261(9) Uani 0.9 1 d . . P A 1
C5 C 0.4317(18) 0.5554(8) 0.2652(6) 0.0271(9) Uani 0.9 1 d . . P A 1
C6 C 0.3032(14) 0.4857(8) 0.3127(5) 0.0362(16) Uani 0.9 1 d . . P A 1
H6 H 0.355677 0.481602 0.369650 0.043 Uiso 0.9 1 calc R U P A 1
C7 C 0.0973(14) 0.4228(8) 0.2743(5) 0.0412(16) Uani 0.9 1 d . . P A 1
H7 H 0.006495 0.375200 0.304636 0.049 Uiso 0.9 1 calc R U P A 1
C8 C 0.0258(17) 0.4309(7) 0.1899(6) 0.0350(14) Uani 0.9 1 d . . P A 1
H8 H -0.117909 0.388785 0.164841 0.042 Uiso 0.9 1 calc R U P A 1
C9 C 0.347(2) 0.5563(9) 0.1803(6) 0.0297(14) Uani 0.9 1 d . . P A 1
H9 H 0.434611 0.602894 0.148178 0.036 Uiso 0.9 1 calc R U P A 1
N1A N 0.883(5) 0.6815(18) 0.4156(12) 0.022(2) Uani 0.1 1 d D U P A 2
N4A N 0.688(5) 0.603(2) 0.3968(14) 0.022(2) Uani 0.1 1 d D U P A 2
C4A C 0.616(9) 0.603(4) 0.3111(16) 0.022(2) Uani 0.1 1 d D U P A 2
N2A N 0.964(6) 0.718(2) 0.3430(15) 0.022(2) Uani 0.1 1 d D U P A 2
O1A O 1.173(11) 0.877(3) 0.531(3) 0.022(3) Uani 0.1 1 d . U P A 2
O2A O 0.742(16) 0.874(4) 0.475(4) 0.022(3) Uani 0.1 1 d . U P A 2
C1A C 0.940(10) 0.830(3) 0.507(3) 0.022(2) Uani 0.1 1 d . U P A 2
C2A C 1.021(6) 0.711(2) 0.4941(18) 0.022(2) Uani 0.1 1 d . U P A 2
H2A H 0.912354 0.673503 0.531194 0.027 Uiso 0.1 1 calc R U P A 2
C3A C 1.301(6) 0.669(2) 0.522(2) 0.023(3) Uani 0.1 1 d . U P A 2
H3AA H 1.366277 0.695937 0.575900 0.035 Uiso 0.1 1 calc R U P A 2
H3AB H 1.295030 0.592762 0.523311 0.035 Uiso 0.1 1 calc R U P A 2
H3AC H 1.422040 0.691424 0.483723 0.035 Uiso 0.1 1 calc R U P A 2
N3A N 0.799(7) 0.669(2) 0.2778(12) 0.022(2) Uani 0.1 1 d D U P A 2
C5A C 0.410(16) 0.549(6) 0.264(5) 0.022(2) Uani 0.1 1 d G U P A 2
C6A C 0.256(15) 0.486(6) 0.311(4) 0.021(3) Uani 0.1 1 d G U P A 2
H6A H 0.293124 0.488208 0.368916 0.026 Uiso 0.1 1 calc R U P A 2
C7A C 0.048(13) 0.422(5) 0.273(4) 0.021(3) Uani 0.1 1 d G U P A 2
H7A H -0.054931 0.380014 0.304164 0.026 Uiso 0.1 1 calc R U P A 2
C8A C -0.007(16) 0.419(6) 0.187(5) 0.021(3) Uani 0.1 1 d G U P A 2
H8A H -0.146751 0.375678 0.160876 0.026 Uiso 0.1 1 calc R U P A 2
N5A N 0.15(2) 0.481(7) 0.140(4) 0.021(3) Uani 0.1 1 d G U P A 2
C9A C 0.35(2) 0.546(8) 0.179(5) 0.021(3) Uani 0.1 1 d G U P A 2
H9A H 0.457543 0.587731 0.147090 0.026 Uiso 0.1 1 calc R U P A 2

loop_
_atom_site_aniso_label
_atom_site_aniso_U_11
_atom_site_aniso_U_22
_atom_site_aniso_U_33
_atom_site_aniso_U_23
_atom_site_aniso_U_13
_atom_site_aniso_U_12
Mn1 0.0152(3) 0.0281(3) 0.0196(3) -0.0013(2) -0.0029(2) -0.0018(2)
N1 0.0252(14) 0.0298(17) 0.0209(14) -0.0069(14) -0.0009(13) 0.0002(11)
N2 0.0364(16) 0.0412(19) 0.0272(15) 0.0005(14) -0.0002(14) -0.0052(14)
N3 0.0339(16) 0.038(2) 0.0275(17) -0.0006(13) -0.0033(15) -0.0045(15)
N4 0.0291(17) 0.0323(19) 0.0251(16) -0.0028(13) -0.0002(12) -0.0047(13)
N5 0.0247(14) 0.038(4) 0.0191(14) -0.0030(17) -0.0023(12) 0.000(2)
O1 0.0202(11) 0.030(2) 0.0274(14) -0.0038(19) 0.0021(10) -0.0072(18)
O2 0.0169(12) 0.027(3) 0.033(2) -0.001(2) -0.0027(13) 0.001(2)
C1 0.015(2) 0.0297(19) 0.0126(19) 0.0005(13) 0.0026(12) -0.0024(14)
C2 0.0179(15) 0.0347(18) 0.0260(16) -0.0062(14) -0.0049(12) -0.0001(13)
C3 0.068(3) 0.040(2) 0.039(2) -0.0037(17) -0.027(2) 0.006(2)
C4 0.024(2) 0.030(3) 0.0229(17) -0.0046(15) 0.0004(15) 0.0006(15)
C5 0.021(2) 0.037(3) 0.0219(16) -0.0072(16) -0.0036(16) 0.0029(16)
C6 0.038(4) 0.048(2) 0.0196(16) -0.0011(15) -0.005(2) 0.001(3)
C7 0.045(4) 0.052(2) 0.027(2) -0.0001(17) 0.007(3) -0.014(3)
C8 0.031(3) 0.046(4) 0.0266(19) -0.003(2) -0.0017(19) -0.012(2)
C9 0.0263(19) 0.039(4) 0.0228(17) -0.0022(19) 0.0001(14) -0.003(2)
N1A 0.021(4) 0.019(4) 0.023(5) 0.003(4) -0.009(4) -0.007(4)
N4A 0.021(4) 0.018(4) 0.023(5) 0.003(4) -0.008(4) -0.008(4)
C4A 0.021(4) 0.018(4) 0.023(5) 0.003(4) -0.008(4) -0.007(4)
N2A 0.021(4) 0.019(4) 0.023(5) 0.003(4) -0.008(4) -0.008(4)
O1A 0.021(5) 0.019(4) 0.023(5) 0.003(4) -0.009(4) -0.007(4)
O2A 0.021(5) 0.019(4) 0.023(5) 0.003(4) -0.009(4) -0.007(4)
C1A 0.021(4) 0.019(4) 0.023(5) 0.003(4) -0.009(4) -0.007(4)
C2A 0.021(4) 0.019(4) 0.023(5) 0.003(4) -0.009(4) -0.007(4)
C3A 0.023(5) 0.019(5) 0.024(5) 0.004(4) -0.009(4) -0.007(4)
N3A 0.021(4) 0.018(4) 0.023(5) 0.003(4) -0.008(4) -0.007(4)
C5A 0.021(4) 0.018(4) 0.023(5) 0.003(4) -0.008(4) -0.007(4)
C6A 0.020(5) 0.018(4) 0.022(5) 0.003(4) -0.008(4) -0.007(4)
C7A 0.020(5) 0.018(4) 0.022(5) 0.003(4) -0.008(4) -0.007(4)
C8A 0.020(5) 0.018(4) 0.022(5) 0.003(4) -0.008(4) -0.007(4)
N5A 0.020(5) 0.018(4) 0.022(5) 0.003(4) -0.008(4) -0.007(4)
C9A 0.020(5) 0.018(4) 0.023(5) 0.003(4) -0.008(4) -0.007(4)

loop_
_atom_type_symbol
_atom_type_description
_atom_type_scat_dispersion_real
_atom_type_scat_dispersion_imag
_atom_type_scat_source
C C 0.0033 0.0016 'International Tables Vol C Tables 4.2.6.8 and 6.1.1.4'
H H 0.0000 0.0000 'International Tables Vol C Tables 4.2.6.8 and 6.1.1.4'
Mn Mn 0.3368 0.7283 'International Tables Vol C Tables 4.2.6.8 and 6.1.1.4'
N N 0.0061 0.0033 'International Tables Vol C Tables 4.2.6.8 and 6.1.1.4'
O O 0.0106 0.0060 'International Tables Vol C Tables 4.2.6.8 and 6.1.1.4'

loop_
_geom_angle_atom_site_label_1
_geom_angle_atom_site_label_2
_geom_angle_atom_site_label_3
_geom_angle
_geom_angle_site_symmetry_1
_geom_angle_site_symmetry_3
_geom_angle_publ_flag
O2A Mn1 O2A 180.00(3) 3_676 . ?
O1 Mn1 O1 180.0 3_776 1_455 ?
O1 Mn1 O2 90.3(2) 3_776 . ?
O1 Mn1 O2 89.7(2) 1_455 . ?
O1 Mn1 O2 89.7(2) 3_776 3_676 ?
O1 Mn1 O2 90.3(2) 1_455 3_676 ?
O2 Mn1 O2 180.0 . 3_676 ?
O2A Mn1 N5A 81(8) 3_676 4_676 ?
O2A Mn1 N5A 99(8) . 4_676 ?
O1 Mn1 N5A 91(10) 3_776 4_676 ?
O1 Mn1 N5A 89(10) 1_455 4_676 ?
O2 Mn1 N5A 97(8) . 4_676 ?
O2 Mn1 N5A 83(7) 3_676 4_676 ?
O1 Mn1 N5A 89(8) 3_776 2 ?
O1 Mn1 N5A 91(8) 1_455 2 ?
O2 Mn1 N5A 83(5) . 2 ?
O2 Mn1 N5A 97(5) 3_676 2 ?
O1 Mn1 N5 86.8(3) 3_776 2 ?
O1 Mn1 N5 93.2(3) 1_455 2 ?
O2 Mn1 N5 87.0(3) . 2 ?
O2 Mn1 N5 93.0(3) 3_676 2 ?
O1 Mn1 N5 93.2(3) 3_776 4_676 ?
O1 Mn1 N5 86.8(3) 1_455 4_676 ?
O2 Mn1 N5 93.0(3) . 4_676 ?
O2 Mn1 N5 87.0(3) 3_676 4_676 ?
N5 Mn1 N5 180.0 2 4_676 ?
O1 Mn1 O1A 7.0(12) 3_776 3_776 ?
O1 Mn1 O1A 173.0(13) 1_455 3_776 ?
O2 Mn1 O1A 97.2(12) . 3_776 ?
O2 Mn1 O1A 82.8(12) 3_676 3_776 ?
N5 Mn1 O1A 86.0(13) 2 3_776 ?
N5 Mn1 O1A 94.0(13) 4_676 3_776 ?
O1 Mn1 O1A 173.0(13) 3_776 1_455 ?
O1 Mn1 O1A 7.0(12) 1_455 1_455 ?
O2 Mn1 O1A 82.8(12) . 1_455 ?
O2 Mn1 O1A 97.2(12) 3_676 1_455 ?
N5 Mn1 O1A 94.0(13) 2 1_455 ?
N5 Mn1 O1A 86.0(13) 4_676 1_455 ?
N4 N1 N2 114.2(3) . . ?
N4 N1 C2 125.7(3) . . ?
N2 N1 C2 120.0(3) . . ?
N3 N2 N1 105.9(3) . . ?
N2 N3 C4 105.6(3) . . ?
C4 N4 N1 101.1(3) . . ?
C8 N5 C9 116.4(3) . . ?
C8 N5 Mn1 119.7(6) . 2_545 ?
C9 N5 Mn1 123.9(5) . 2_545 ?
C1 O1 Mn1 137.6(4) . 1_655 ?
C1 O2 Mn1 127.7(4) . . ?
O1 C1 O2 126.4(5) . . ?
O1 C1 C2 115.1(4) . . ?
O2 C1 C2 118.3(4) . . ?
N1 C2 C3 110.2(3) . . ?
N1 C2 C1 111.9(3) . . ?
C3 C2 C1 110.2(3) . . ?
N1 C2 H2 108.1 . . ?
C3 C2 H2 108.1 . . ?
C1 C2 H2 108.1 . . ?
C2 C3 H3A 109.5 . . ?
C2 C3 H3B 109.5 . . ?
H3A C3 H3B 109.5 . . ?
C2 C3 H3C 109.5 . . ?
H3A C3 H3C 109.5 . . ?
H3B C3 H3C 109.5 . . ?
N4 C4 N3 113.1(3) . . ?
N4 C4 C5 123.3(4) . . ?
N3 C4 C5 123.6(5) . . ?
C6 C5 C9 118.0(3) . . ?
C6 C5 C4 122.5(6) . . ?
C9 C5 C4 119.5(6) . . ?
C7 C6 C5 118.4(3) . . ?
C7 C6 H6 120.8 . . ?
C5 C6 H6 120.8 . . ?
C6 C7 C8 119.1(3) . . ?
C6 C7 H7 120.4 . . ?
C8 C7 H7 120.4 . . ?
N5 C8 C7 124.0(3) . . ?
N5 C8 H8 118.0 . . ?
C7 C8 H8 118.0 . . ?
N5 C9 C5 124.0(3) . . ?
N5 C9 H9 118.0 . . ?
C5 C9 H9 118.0 . . ?
N2A N1A N4A 108.8(8) . . ?
N2A N1A C2A 122(2) . . ?
N4A N1A C2A 128(2) . . ?
N1A N4A C4A 106.9(8) . . ?
C5A C4A N3A 123(4) . . ?
C5A C4A N4A 129(4) . . ?
N3A C4A N4A 107.9(8) . . ?
N1A N2A N3A 107.5(8) . . ?
C1A O2A Mn1 138(6) . . ?
O2A C1A O1A 125(5) . . ?
O2A C1A C2A 127(5) . . ?
O1A C1A C2A 104(4) . . ?
N1A C2A C3A 119(3) . . ?
N1A C2A C1A 106(3) . . ?
C3A C2A C1A 123(3) . . ?
N1A C2A H2A 101.7 . . ?
C3A C2A H2A 101.7 . . ?
C1A C2A H2A 101.7 . . ?
C2A C3A H3AA 109.5 . . ?
C2A C3A H3AB 109.5 . . ?
H3AA C3A H3AB 109.5 . . ?
C2A C3A H3AC 109.5 . . ?
H3AA C3A H3AC 109.5 . . ?
H3AB C3A H3AC 109.5 . . ?
C4A N3A N2A 107.9(8) . . ?
C4A C5A C6A 113(5) . . ?
C4A C5A C9A 127(5) . . ?
C6A C5A C9A 120.00(6) . . ?
C7A C6A C5A 120.0 . . ?
C7A C6A H6A 120.0 . . ?
C5A C6A H6A 120.0 . . ?
C6A C7A C8A 120.0 . . ?
C6A C7A H7A 120.0 . . ?
C8A C7A H7A 120.0 . . ?
N5A C8A C7A 120.0 . . ?
N5A C8A H8A 120.0 . . ?
C7A C8A H8A 120.0 . . ?
C8A N5A C9A 120.0 . . ?
N5A C9A C5A 120.0 . . ?
N5A C9A H9A 120.0 . . ?
C5A C9A H9A 120.0 . . ?

loop_
_geom_bond_atom_site_label_1
_geom_bond_atom_site_label_2
_geom_bond_distance
_geom_bond_site_symmetry_2
_geom_bond_publ_flag
Mn1 O2A 2.06(7) 3_676 ?
Mn1 O2A 2.06(7) . ?
Mn1 O1 2.104(4) 3_776 ?
Mn1 O1 2.104(4) 1_455 ?
Mn1 O2 2.241(6) . ?
Mn1 O2 2.241(6) 3_676 ?
Mn1 N5A 2.3(3) 4_676 ?
Mn1 N5A 2.3(3) 2 ?
Mn1 N5 2.336(7) 2 ?
Mn1 N5 2.336(7) 4_676 ?
Mn1 O1A 2.34(5) 3_776 ?
Mn1 O1A 2.34(5) 1_455 ?
N1 N4 1.319(4) . ?
N1 N2 1.322(4) . ?
N1 C2 1.472(4) . ?
N2 N3 1.312(4) . ?
N3 C4 1.347(5) . ?
N4 C4 1.318(4) . ?
N5 C8 1.323(4) . ?
N5 C9 1.325(4) . ?
O1 C1 1.244(6) . ?
O2 C1 1.258(8) . ?
C1 C2 1.531(5) . ?
C2 C3 1.519(5) . ?
C2 H2 0.9800 . ?
C3 H3A 0.9600 . ?
C3 H3B 0.9600 . ?
C3 H3C 0.9600 . ?
C4 C5 1.478(7) . ?
C5 C6 1.380(5) . ?
C5 C9 1.391(5) . ?
C6 C7 1.365(5) . ?
C6 H6 0.9300 . ?
C7 C8 1.377(5) . ?
C7 H7 0.9300 . ?
C8 H8 0.9300 . ?
C9 H9 0.9300 . ?
N1A N2A 1.381(10) . ?
N1A N4A 1.382(10) . ?
N1A C2A 1.41(3) . ?
N4A C4A 1.395(10) . ?
C4A C5A 1.36(6) . ?
C4A N3A 1.388(10) . ?
N2A N3A 1.390(10) . ?
O1A C1A 1.30(7) . ?
O2A C1A 1.17(9) . ?
C1A C2A 1.57(5) . ?
C2A C3A 1.48(4) . ?
C2A H2A 0.9800 . ?
C3A H3AA 0.9600 . ?
C3A H3AB 0.9600 . ?
C3A H3AC 0.9600 . ?
C5A C6A 1.3900 . ?
C5A C9A 1.3900 . ?
C6A C7A 1.3900 . ?
C6A H6A 0.9300 . ?
C7A C8A 1.3900 . ?
C7A H7A 0.9300 . ?
C8A N5A 1.3900 . ?
C8A H8A 0.9300 . ?
N5A C9A 1.3900 . ?
C9A H9A 0.9300 . ?

loop_
_geom_torsion_atom_site_label_1
_geom_torsion_atom_site_label_2
_geom_torsion_atom_site_label_3
_geom_torsion_atom_site_label_4
_geom_torsion
_geom_torsion_site_symmetry_1
_geom_torsion_site_symmetry_2
_geom_torsion_site_symmetry_3
_geom_torsion_site_symmetry_4
_geom_torsion_publ_flag
N4 N1 N2 N3 -0.1(4) . . . . ?
C2 N1 N2 N3 -177.5(3) . . . . ?
N1 N2 N3 C4 -0.3(4) . . . . ?
N2 N1 N4 C4 0.4(4) . . . . ?
C2 N1 N4 C4 177.7(3) . . . . ?
Mn1 O1 C1 O2 -119.9(5) 1_655 . . . ?
Mn1 O1 C1 C2 64.5(5) 1_655 . . . ?
Mn1 O2 C1 O1 17.9(8) . . . . ?
Mn1 O2 C1 C2 -166.6(3) . . . . ?
N4 N1 C2 C3 31.1(4) . . . . ?
N2 N1 C2 C3 -151.7(3) . . . . ?
N4 N1 C2 C1 -91.8(4) . . . . ?
N2 N1 C2 C1 85.3(3) . . . . ?
O1 C1 C2 N1 -151.0(4) . . . . ?
O2 C1 C2 N1 33.0(5) . . . . ?
O1 C1 C2 C3 86.0(4) . . . . ?
O2 C1 C2 C3 -90.0(5) . . . . ?
N1 N4 C4 N3 -0.7(5) . . . . ?
N1 N4 C4 C5 177.8(7) . . . . ?
N2 N3 C4 N4 0.6(5) . . . . ?
N2 N3 C4 C5 -177.8(7) . . . . ?
N4 C4 C5 C6 -0.7(11) . . . . ?
N3 C4 C5 C6 177.6(5) . . . . ?
N4 C4 C5 C9 179.9(5) . . . . ?
N3 C4 C5 C9 -1.8(9) . . . . ?
C9 C5 C6 C7 -1.1(5) . . . . ?
C4 C5 C6 C7 179.5(9) . . . . ?
C5 C6 C7 C8 0.1(6) . . . . ?
C9 N5 C8 C7 -2.0(5) . . . . ?
Mn1 N5 C8 C7 -179.6(7) 2_545 . . . ?
C6 C7 C8 N5 1.5(6) . . . . ?
C8 N5 C9 C5 1.0(5) . . . . ?
Mn1 N5 C9 C5 178.4(7) 2_545 . . . ?
C6 C5 C9 N5 0.5(5) . . . . ?
C4 C5 C9 N5 180.0(9) . . . . ?
N2A N1A N4A C4A -10(4) . . . . ?
C2A N1A N4A C4A -179(4) . . . . ?
N1A N4A C4A C5A -171(7) . . . . ?
N1A N4A C4A N3A 10(5) . . . . ?
N4A N1A N2A N3A 6(4) . . . . ?
C2A N1A N2A N3A 176(3) . . . . ?
Mn1 O2A C1A O1A -55(10) . . . . ?
Mn1 O2A C1A C2A 154(5) . . . . ?
Mn1 O1A C1A O2A -44(11) 1_655 . . . ?
Mn1 O1A C1A C2A 113(6) 1_655 . . . ?
N2A N1A C2A C3A -70(4) . . . . ?
N4A N1A C2A C3A 98(4) . . . . ?
N2A N1A C2A C1A 73(4) . . . . ?
N4A N1A C2A C1A -119(3) . . . . ?
O2A C1A C2A N1A 24(7) . . . . ?
O1A C1A C2A N1A -132(4) . . . . ?
O2A C1A C2A C3A 166(6) . . . . ?
O1A C1A C2A C3A 10(5) . . . . ?
C5A C4A N3A N2A 175(7) . . . . ?
N4A C4A N3A N2A -7(5) . . . . ?
N1A N2A N3A C4A 1(5) . . . . ?
N3A C4A C5A C6A 179(5) . . . . ?
N4A C4A C5A C6A 1(10) . . . . ?
N3A C4A C5A C9A 3(10) . . . . ?
N4A C4A C5A C9A -176(5) . . . . ?
C4A C5A C6A C7A -177(8) . . . . ?
C9A C5A C6A C7A 0.0 . . . . ?
C5A C6A C7A C8A 0.0 . . . . ?
C6A C7A C8A N5A 0.0 . . . . ?
C7A C8A N5A C9A 0.0 . . . . ?
C7A C8A N5A Mn1 -169(6) . . . 2_545 ?
C8A N5A C9A C5A 0.0 . . . . ?
Mn1 N5A C9A C5A 168(6) 2_545 . . . ?
C4A C5A C9A N5A 176(9) . . . . ?
C6A C5A C9A N5A 0.0 . . . . ?
